data_4122948
loop_
_publ_author_name
'Mathew, Sanyo'
'Crandall, Laura A.'
'Ziegler, Christopher J.'
'Hartley, C. Scott'

_publ_section_title
;
 Enhanced Helical Folding of ortho-Phenylenes through the Control of
 Aromatic Stacking Interactions.
;
_journal_name_full 'Journal of the American Chemical Society'
_journal_page_first 141117142844002
_journal_paper_doi 10.1021/ja509902m
_journal_year 2014
_chemical_formula_sum 'C42 H38 O6'
_chemical_formula_weight 638.72
_chemical_name_systematic
; 
 ? 
;
_space_group_IT_number 2
_symmetry_cell_setting triclinic
_symmetry_space_group_name_Hall '-P 1'
_symmetry_space_group_name_H-M 'P -1'
_atom_sites_solution_hydrogens geom
_atom_sites_solution_primary direct
_atom_sites_solution_secondary difmap
_audit_creation_method SHELXL-97
_cell_angle_alpha 63.1230(10)
_cell_angle_beta 88.2250(10)
_cell_angle_gamma 88.2800(10)
_cell_formula_units_Z 2
_cell_length_a 11.0636(4)
_cell_length_b 12.5676(4)
_cell_length_c 12.9313(4)
_cell_measurement_reflns_used 9901
_cell_measurement_temperature 100(2)
_cell_measurement_theta_max 65.85
_cell_measurement_theta_min 3.83
_cell_volume 1602.76(9)
_computing_cell_refinement 'Bruker SAINT'
_computing_data_collection 'Bruker APEX2'
_computing_data_reduction 'Bruker SAINT'
_computing_molecular_graphics 'Bruker SHELXTL'
_computing_publication_material 'Bruker SHELXTL'
_computing_structure_refinement 'SHELXL-97 (Sheldrick, 2008)'
_computing_structure_solution 'SHELXS-97 (Sheldrick, 2008)'
_diffrn_ambient_temperature 100(2)
_diffrn_measured_fraction_theta_full 0.971
_diffrn_measured_fraction_theta_max 0.971
_diffrn_measurement_device_type 'Bruker APEX-II CCD'
_diffrn_measurement_method '\f and \w scans'
_diffrn_radiation_monochromator graphite
_diffrn_radiation_source 'fine-focus sealed tube'
_diffrn_radiation_type CuK\a
_diffrn_radiation_wavelength 1.54178
_diffrn_reflns_av_R_equivalents 0.0215
_diffrn_reflns_av_sigmaI/netI 0.0179
_diffrn_reflns_limit_h_max 12
_diffrn_reflns_limit_h_min -12
_diffrn_reflns_limit_k_max 14
_diffrn_reflns_limit_k_min -14
_diffrn_reflns_limit_l_max 14
_diffrn_reflns_limit_l_min -11
_diffrn_reflns_number 18170
_diffrn_reflns_theta_full 61.98
_diffrn_reflns_theta_max 61.98
_diffrn_reflns_theta_min 3.83
_exptl_absorpt_coefficient_mu 0.702
_exptl_absorpt_correction_T_max 0.7526
_exptl_absorpt_correction_T_min 0.6940
_exptl_absorpt_correction_type multi-scan
_exptl_absorpt_process_details SADABS
_exptl_crystal_colour White
_exptl_crystal_density_diffrn 1.324
_exptl_crystal_density_meas ?
_exptl_crystal_density_method 'not measured'
_exptl_crystal_description Block
_exptl_crystal_F_000 676
_exptl_crystal_size_max 0.410
_exptl_crystal_size_mid 0.380
_exptl_crystal_size_min 0.338
_refine_diff_density_max 0.147
_refine_diff_density_min -0.282
_refine_diff_density_rms 0.054
_refine_ls_extinction_method none
_refine_ls_goodness_of_fit_ref 1.436
_refine_ls_hydrogen_treatment constr
_refine_ls_matrix_type full
_refine_ls_number_parameters 439
_refine_ls_number_reflns 4905
_refine_ls_number_restraints 0
_refine_ls_restrained_S_all 1.436
_refine_ls_R_factor_all 0.0361
_refine_ls_R_factor_gt 0.0355
_refine_ls_shift/su_max 0.000
_refine_ls_shift/su_mean 0.000
_refine_ls_structure_factor_coef Fsqd
_refine_ls_weighting_details 'calc w=1/[\s^2^(Fo^2^)+(0.1000P)^2^+0.0000P] where P=(Fo^2^+2Fc^2^)/3'
_refine_ls_weighting_scheme calc
_refine_ls_wR_factor_gt 0.1479
_refine_ls_wR_factor_ref 0.1492
_reflns_number_gt 4793
_reflns_number_total 4905
_reflns_threshold_expression >2sigma(I)
_cod_data_source_file ja509902m_si_002.cif
_cod_data_source_block p1bar
_cod_depositor_comments
;
The following automatic conversions were performed:

'_symmetry_cell_setting' value 'Triclinic' changed to 'triclinic'
according to
/home/saulius/struct/COD-crude-data--automatic-downloads/rss-feeds/ACS/lib/dictionaries/cif_core.dic
dictionary named 'cif_core.dic' version 2.4.2 from 2011-04-26.

Automatic conversion script
Id: cif_fix_values 2935 2014-11-11 08:27:57Z andrius 

The following automatic conversions were performed:

'_exptl_crystal_density_meas' value 'not measured' was changed to '?'
- the value is perceived as not measured.

Automatic conversion script
Id: cif_fix_values 3008 2015-01-20 13:52:24Z robertas 
;
_cod_original_sg_symbol_H-M P-1
_cod_database_code 4122948

loop_
_symmetry_equiv_pos_as_xyz
'x, y, z'
'-x, -y, -z'

loop_
_atom_site_label
_atom_site_type_symbol
_atom_site_fract_x
_atom_site_fract_y
_atom_site_fract_z
_atom_site_U_iso_or_equiv
_atom_site_adp_type
_atom_site_occupancy
_atom_site_symmetry_multiplicity
_atom_site_calc_flag
_atom_site_refinement_flags
C1 C 0.13760(10) 0.09706(10) 0.48890(10) 0.0199(3) Uani 1 1 d .
C2 C 0.22862(10) 0.01912(10) 0.55602(10) 0.0210(3) Uani 1 1 d .
H2 H 0.2407 0.0071 0.6330 0.025 Uiso 1 1 calc R
C3 C 0.30088(10) -0.04028(10) 0.50870(10) 0.0200(3) Uani 1 1 d .
H3 H 0.3623 -0.0936 0.5549 0.024 Uiso 1 1 calc R
C4 C 0.28703(10) -0.02490(10) 0.39561(10) 0.0179(3) Uani 1 1 d .
C5 C 0.19743(9) 0.05701(9) 0.32689(10) 0.0167(3) Uani 1 1 d .
C6 C 0.12291(10) 0.11524(9) 0.37608(10) 0.0182(3) Uani 1 1 d .
H6 H 0.0609 0.1684 0.3309 0.022 Uiso 1 1 calc R
C7 C -0.03298(10) 0.22137(10) 0.48058(11) 0.0247(3) Uani 1 1 d .
H7A H -0.0063 0.2895 0.4089 0.037 Uiso 1 1 calc R
H7B H -0.0779 0.2503 0.5296 0.037 Uiso 1 1 calc R
H7C H -0.0854 0.1713 0.4617 0.037 Uiso 1 1 calc R
C8 C 0.36251(10) -0.09988(9) 0.35573(10) 0.0184(3) Uani 1 1 d .
C9 C 0.48481(10) -0.12030(10) 0.38291(10) 0.0204(3) Uani 1 1 d .
H9 H 0.5205 -0.0846 0.4252 0.025 Uiso 1 1 calc R
C10 C 0.55438(10) -0.19281(10) 0.34825(10) 0.0228(3) Uani 1 1 d .
H10 H 0.6373 -0.2069 0.3679 0.027 Uiso 1 1 calc R
C11 C 0.50475(11) -0.24500(10) 0.28537(10) 0.0228(3) Uani 1 1 d .
H11 H 0.5533 -0.2937 0.2612 0.027 Uiso 1 1 calc R
C12 C 0.38229(10) -0.22491(9) 0.25807(9) 0.0206(3) Uani 1 1 d .
C13 C 0.31154(10) -0.15441(9) 0.29426(9) 0.0180(3) Uani 1 1 d .
H13 H 0.2279 -0.1431 0.2772 0.022 Uiso 1 1 calc R
C14 C 0.22230(11) -0.24279(11) 0.14846(11) 0.0281(3) Uani 1 1 d .
H14A H 0.1611 -0.2706 0.2110 0.042 Uiso 1 1 calc R
H14B H 0.2071 -0.2768 0.0953 0.042 Uiso 1 1 calc R
H14C H 0.2182 -0.1555 0.1061 0.042 Uiso 1 1 calc R
C15 C 0.17361(10) 0.08530(9) 0.20449(10) 0.0161(3) Uani 1 1 d .
C16 C 0.05430(10) 0.07306(9) 0.17746(10) 0.0179(3) Uani 1 1 d .
H16 H -0.0053 0.0453 0.2379 0.021 Uiso 1 1 calc R
C17 C 0.02069(10) 0.09993(9) 0.06654(10) 0.0186(3) Uani 1 1 d .
H17 H -0.0608 0.0912 0.0511 0.022 Uiso 1 1 calc R
C18 C 0.10731(10) 0.14007(9) -0.02291(10) 0.0171(3) Uani 1 1 d .
C19 C 0.22612(10) 0.15071(9) 0.00145(9) 0.0168(3) Uani 1 1 d .
H19 H 0.2854 0.1759 -0.0593 0.020 Uiso 1 1 calc R
C20 C 0.26082(10) 0.12509(9) 0.11386(9) 0.0152(3) Uani 1 1 d .
C21 C 0.15136(11) 0.19437(11) -0.22227(10) 0.0238(3) Uani 1 1 d .
H21A H 0.1939 0.2675 -0.2375 0.036 Uiso 1 1 calc R
H21B H 0.1101 0.2053 -0.2925 0.036 Uiso 1 1 calc R
H21C H 0.2098 0.1278 -0.1998 0.036 Uiso 1 1 calc R
C22 C 0.39072(10) 0.14044(9) 0.12921(9) 0.0157(3) Uani 1 1 d .
C23 C 0.47608(10) 0.07697(9) 0.09514(9) 0.0166(3) Uani 1 1 d .
H23 H 0.4482 0.0255 0.0656 0.020 Uiso 1 1 calc R
C24 C 0.59860(10) 0.08643(9) 0.10289(9) 0.0179(3) Uani 1 1 d .
H24 H 0.6539 0.0420 0.0792 0.022 Uiso 1 1 calc R
C25 C 0.64095(9) 0.16156(9) 0.14565(9) 0.0169(3) Uani 1 1 d .
C26 C 0.55928(10) 0.22582(9) 0.18004(9) 0.0170(3) Uani 1 1 d .
H26 H 0.5884 0.2763 0.2102 0.020 Uiso 1 1 calc R
C27 C 0.43412(10) 0.21736(9) 0.17101(9) 0.0154(3) Uani 1 1 d .
C28 C 0.80962(10) 0.26033(10) 0.17152(11) 0.0230(3) Uani 1 1 d .
H28A H 0.7718 0.3366 0.1190 0.034 Uiso 1 1 calc R
H28B H 0.8975 0.2648 0.1586 0.034 Uiso 1 1 calc R
H28C H 0.7907 0.2433 0.2520 0.034 Uiso 1 1 calc R
C29 C 0.35364(9) 0.29391(9) 0.20528(10) 0.0162(3) Uani 1 1 d .
C30 C 0.26993(9) 0.37812(9) 0.12855(10) 0.0176(3) Uani 1 1 d .
C31 C 0.19436(10) 0.44103(9) 0.17101(10) 0.0190(3) Uani 1 1 d .
H31 H 0.1349 0.4946 0.1218 0.023 Uiso 1 1 calc R
C32 C 0.20359(10) 0.42754(9) 0.28306(10) 0.0187(3) Uani 1 1 d .
C33 C 0.29068(10) 0.35056(10) 0.35573(10) 0.0198(3) Uani 1 1 d .
H33 H 0.3005 0.3433 0.4314 0.024 Uiso 1 1 calc R
C34 C 0.36309(10) 0.28443(10) 0.31572(10) 0.0179(3) Uani 1 1 d .
H34 H 0.4215 0.2305 0.3661 0.021 Uiso 1 1 calc R
C35 C 0.14488(12) 0.49935(12) 0.41940(12) 0.0313(3) Uani 1 1 d .
H35A H 0.1340 0.4203 0.4850 0.047 Uiso 1 1 calc R
H35B H 0.0880 0.5564 0.4277 0.047 Uiso 1 1 calc R
H35C H 0.2279 0.5252 0.4180 0.047 Uiso 1 1 calc R
C36 C 0.26828(10) 0.41044(9) 0.00330(10) 0.0172(3) Uani 1 1 d .
C37 C 0.37600(10) 0.43420(9) -0.06126(10) 0.0183(3) Uani 1 1 d .
H37 H 0.4505 0.4215 -0.0223 0.022 Uiso 1 1 calc R
C38 C 0.37789(10) 0.47589(9) -0.18059(10) 0.0202(3) Uani 1 1 d .
H38 H 0.4526 0.4924 -0.2226 0.024 Uiso 1 1 calc R
C39 C 0.26892(11) 0.49337(9) -0.23836(10) 0.0213(3) Uani 1 1 d .
C40 C 0.16022(10) 0.46663(10) -0.17515(10) 0.0214(3) Uani 1 1 d .
H40 H 0.0860 0.4762 -0.2137 0.026 Uiso 1 1 calc R
C41 C 0.16018(10) 0.42618(9) -0.05619(10) 0.0193(3) Uani 1 1 d .
H41 H 0.0855 0.4088 -0.0141 0.023 Uiso 1 1 calc R
C42 C 0.36938(12) 0.58430(12) -0.42253(11) 0.0321(3) Uani 1 1 d .
H42A H 0.4040 0.6412 -0.3996 0.048 Uiso 1 1 calc R
H42B H 0.3505 0.6251 -0.5052 0.048 Uiso 1 1 calc R
H42C H 0.4278 0.5192 -0.4084 0.048 Uiso 1 1 calc R
O1 O 0.06994(7) 0.15285(7) 0.54107(7) 0.0239(2) Uani 1 1 d .
O2 O 0.33985(7) -0.27998(7) 0.19663(7) 0.0258(2) Uani 1 1 d .
O3 O 0.06483(7) 0.16898(7) -0.13089(7) 0.0225(2) Uani 1 1 d .
O4 O 0.76414(7) 0.16729(7) 0.14945(7) 0.0202(2) Uani 1 1 d .
O5 O 0.12275(7) 0.49378(7) 0.31391(7) 0.0234(2) Uani 1 1 d .
O6 O 0.26095(8) 0.53664(8) -0.35602(7) 0.0288(2) Uani 1 1 d .

loop_
_atom_site_aniso_label
_atom_site_aniso_U_11
_atom_site_aniso_U_22
_atom_site_aniso_U_33
_atom_site_aniso_U_23
_atom_site_aniso_U_13
_atom_site_aniso_U_12
C1 0.0194(6) 0.0216(6) 0.0209(7) -0.0117(5) 0.0052(5) -0.0065(5)
C2 0.0232(6) 0.0247(6) 0.0161(6) -0.0096(5) 0.0002(5) -0.0071(5)
C3 0.0198(6) 0.0204(6) 0.0165(6) -0.0053(5) -0.0023(4) -0.0040(4)
C4 0.0163(6) 0.0182(5) 0.0176(6) -0.0064(5) 0.0013(4) -0.0052(4)
C5 0.0148(6) 0.0176(6) 0.0178(6) -0.0079(5) 0.0021(4) -0.0054(4)
C6 0.0165(6) 0.0199(6) 0.0169(6) -0.0072(5) -0.0006(4) -0.0027(4)
C7 0.0221(6) 0.0286(6) 0.0278(7) -0.0168(5) 0.0032(5) -0.0011(5)
C8 0.0199(6) 0.0160(5) 0.0136(6) -0.0014(4) 0.0006(4) -0.0023(4)
C9 0.0206(6) 0.0206(6) 0.0164(6) -0.0048(5) -0.0030(4) -0.0018(4)
C10 0.0166(6) 0.0251(6) 0.0201(7) -0.0043(5) -0.0017(4) 0.0014(4)
C11 0.0232(6) 0.0197(6) 0.0205(6) -0.0051(5) 0.0035(5) 0.0030(5)
C12 0.0249(6) 0.0175(6) 0.0159(6) -0.0043(5) 0.0010(5) -0.0030(4)
C13 0.0164(5) 0.0162(5) 0.0167(6) -0.0032(4) -0.0018(4) -0.0008(4)
C14 0.0325(7) 0.0261(6) 0.0258(7) -0.0115(5) -0.0053(5) -0.0027(5)
C15 0.0173(6) 0.0144(5) 0.0182(6) -0.0087(4) -0.0010(4) 0.0003(4)
C16 0.0165(6) 0.0190(5) 0.0198(6) -0.0102(5) 0.0018(4) -0.0016(4)
C17 0.0141(5) 0.0224(6) 0.0210(7) -0.0113(5) -0.0026(4) 0.0003(4)
C18 0.0203(6) 0.0163(5) 0.0160(6) -0.0083(4) -0.0046(4) 0.0015(4)
C19 0.0187(6) 0.0161(5) 0.0169(6) -0.0086(4) 0.0021(4) -0.0008(4)
C20 0.0176(6) 0.0128(5) 0.0164(6) -0.0077(4) -0.0014(4) 0.0007(4)
C21 0.0263(6) 0.0302(6) 0.0158(6) -0.0111(5) 0.0000(5) -0.0009(5)
C22 0.0165(6) 0.0145(5) 0.0127(6) -0.0032(4) 0.0001(4) -0.0006(4)
C23 0.0190(6) 0.0170(5) 0.0138(6) -0.0070(4) -0.0001(4) -0.0020(4)
C24 0.0184(6) 0.0163(5) 0.0174(6) -0.0064(4) 0.0016(4) 0.0025(4)
C25 0.0140(5) 0.0172(5) 0.0153(6) -0.0036(4) -0.0006(4) -0.0002(4)
C26 0.0176(6) 0.0163(5) 0.0161(6) -0.0063(4) -0.0023(4) -0.0011(4)
C27 0.0176(6) 0.0145(5) 0.0108(6) -0.0028(4) 0.0000(4) -0.0002(4)
C28 0.0172(6) 0.0219(6) 0.0310(7) -0.0128(5) -0.0021(5) -0.0024(4)
C29 0.0141(5) 0.0163(5) 0.0179(6) -0.0074(4) 0.0008(4) -0.0041(4)
C30 0.0162(6) 0.0166(5) 0.0201(6) -0.0085(5) 0.0012(5) -0.0038(4)
C31 0.0166(6) 0.0167(6) 0.0223(7) -0.0075(5) -0.0015(4) 0.0008(4)
C32 0.0178(6) 0.0178(6) 0.0230(7) -0.0116(5) 0.0046(4) -0.0037(4)
C33 0.0220(6) 0.0219(6) 0.0174(6) -0.0104(5) 0.0011(5) -0.0039(4)
C34 0.0179(6) 0.0180(5) 0.0171(6) -0.0071(4) -0.0026(4) -0.0014(4)
C35 0.0351(7) 0.0364(7) 0.0303(8) -0.0226(6) 0.0042(5) 0.0017(6)
C36 0.0202(6) 0.0128(5) 0.0189(6) -0.0072(4) -0.0015(5) 0.0001(4)
C37 0.0194(6) 0.0158(5) 0.0199(7) -0.0081(5) -0.0036(4) 0.0004(4)
C38 0.0235(6) 0.0184(5) 0.0184(7) -0.0081(5) 0.0021(5) -0.0026(4)
C39 0.0304(6) 0.0162(5) 0.0162(6) -0.0062(5) -0.0035(5) -0.0014(4)
C40 0.0226(6) 0.0193(6) 0.0213(7) -0.0078(5) -0.0075(5) 0.0006(4)
C41 0.0200(6) 0.0167(5) 0.0217(7) -0.0089(5) -0.0016(5) 0.0003(4)
C42 0.0389(7) 0.0352(7) 0.0159(7) -0.0055(5) 0.0028(5) -0.0116(6)
O1 0.0240(4) 0.0311(5) 0.0217(5) -0.0166(4) 0.0025(3) -0.0011(3)
O2 0.0290(5) 0.0256(5) 0.0276(5) -0.0161(4) -0.0021(4) -0.0007(3)
O3 0.0204(4) 0.0328(5) 0.0159(5) -0.0121(4) -0.0028(3) -0.0015(3)
O4 0.0135(4) 0.0221(4) 0.0265(5) -0.0122(3) -0.0011(3) -0.0006(3)
O5 0.0246(5) 0.0259(5) 0.0244(5) -0.0157(4) 0.0031(3) 0.0022(3)
O6 0.0336(5) 0.0345(5) 0.0151(5) -0.0078(4) -0.0018(4) -0.0087(4)

loop_
_atom_type_symbol
_atom_type_description
_atom_type_scat_dispersion_real
_atom_type_scat_dispersion_imag
_atom_type_scat_source
C C 0.0181 0.0091 'International Tables Vol C Tables 4.2.6.8 and 6.1.1.4'
H H 0.0000 0.0000 'International Tables Vol C Tables 4.2.6.8 and 6.1.1.4'
O O 0.0492 0.0322 'International Tables Vol C Tables 4.2.6.8 and 6.1.1.4'

loop_
_geom_angle_atom_site_label_1
_geom_angle_atom_site_label_2
_geom_angle_atom_site_label_3
_geom_angle
O1 C1 C6 124.50(10)
O1 C1 C2 115.87(10)
C6 C1 C2 119.61(10)
C3 C2 C1 119.04(11)
C3 C2 H2 120.5
C1 C2 H2 120.5
C2 C3 C4 122.58(10)
C2 C3 H3 118.7
C4 C3 H3 118.7
C3 C4 C5 118.08(10)
C3 C4 C8 118.57(10)
C5 C4 C8 123.26(10)
C6 C5 C4 119.03(10)
C6 C5 C15 116.44(9)
C4 C5 C15 124.51(10)
C1 C6 C5 121.59(10)
C1 C6 H6 119.2
C5 C6 H6 119.2
O1 C7 H7A 109.5
O1 C7 H7B 109.5
H7A C7 H7B 109.5
O1 C7 H7C 109.5
H7A C7 H7C 109.5
H7B C7 H7C 109.5
C9 C8 C13 118.94(10)
C9 C8 C4 120.14(10)
C13 C8 C4 120.88(10)
C10 C9 C8 120.08(10)
C10 C9 H9 120.0
C8 C9 H9 120.0
C11 C10 C9 121.10(10)
C11 C10 H10 119.4
C9 C10 H10 119.4
C10 C11 C12 119.01(11)
C10 C11 H11 120.5
C12 C11 H11 120.5
O2 C12 C13 124.15(10)
O2 C12 C11 115.57(10)
C13 C12 C11 120.28(11)
C12 C13 C8 120.56(10)
C12 C13 H13 119.7
C8 C13 H13 119.7
O2 C14 H14A 109.5
O2 C14 H14B 109.5
H14A C14 H14B 109.5
O2 C14 H14C 109.5
H14A C14 H14C 109.5
H14B C14 H14C 109.5
C16 C15 C20 117.85(10)
C16 C15 C5 117.16(9)
C20 C15 C5 124.98(9)
C17 C16 C15 122.39(10)
C17 C16 H16 118.8
C15 C16 H16 118.8
C16 C17 C18 119.45(10)
C16 C17 H17 120.3
C18 C17 H17 120.3
O3 C18 C19 125.10(10)
O3 C18 C17 115.39(9)
C19 C18 C17 119.49(10)
C18 C19 C20 121.42(10)
C18 C19 H19 119.3
C20 C19 H19 119.3
C19 C20 C15 119.38(10)
C19 C20 C22 116.52(9)
C15 C20 C22 124.10(10)
O3 C21 H21A 109.5
O3 C21 H21B 109.5
H21A C21 H21B 109.5
O3 C21 H21C 109.5
H21A C21 H21C 109.5
H21B C21 H21C 109.5
C23 C22 C27 117.76(10)
C23 C22 C20 117.49(9)
C27 C22 C20 124.70(9)
C24 C23 C22 122.50(10)
C24 C23 H23 118.8
C22 C23 H23 118.8
C23 C24 C25 119.47(10)
C23 C24 H24 120.3
C25 C24 H24 120.3
O4 C25 C26 124.29(10)
O4 C25 C24 116.05(9)
C26 C25 C24 119.66(10)
C25 C26 C27 121.00(10)
C25 C26 H26 119.5
C27 C26 H26 119.5
C26 C27 C22 119.59(9)
C26 C27 C29 117.09(9)
C22 C27 C29 123.31(9)
O4 C28 H28A 109.5
O4 C28 H28B 109.5
H28A C28 H28B 109.5
O4 C28 H28C 109.5
H28A C28 H28C 109.5
H28B C28 H28C 109.5
C34 C29 C30 118.61(10)
C34 C29 C27 118.65(9)
C30 C29 C27 122.72(10)
C31 C30 C29 118.20(10)
C31 C30 C36 118.90(9)
C29 C30 C36 122.60(10)
C32 C31 C30 121.87(10)
C32 C31 H31 119.1
C30 C31 H31 119.1
O5 C32 C31 115.78(9)
O5 C32 C33 124.42(10)
C31 C32 C33 119.80(10)
C34 C33 C32 118.67(10)
C34 C33 H33 120.7
C32 C33 H33 120.7
C29 C34 C33 122.65(10)
C29 C34 H34 118.7
C33 C34 H34 118.7
O5 C35 H35A 109.5
O5 C35 H35B 109.5
H35A C35 H35B 109.5
O5 C35 H35C 109.5
H35A C35 H35C 109.5
H35B C35 H35C 109.5
C37 C36 C41 117.55(11)
C37 C36 C30 120.09(10)
C41 C36 C30 122.22(10)
C38 C37 C36 122.04(10)
C38 C37 H37 119.0
C36 C37 H37 119.0
C37 C38 C39 119.39(11)
C37 C38 H38 120.3
C39 C38 H38 120.3
O6 C39 C40 116.53(10)
O6 C39 C38 123.87(10)
C40 C39 C38 119.60(11)
C41 C40 C39 120.11(10)
C41 C40 H40 119.9
C39 C40 H40 119.9
C40 C41 C36 121.27(10)
C40 C41 H41 119.4
C36 C41 H41 119.4
O6 C42 H42A 109.5
O6 C42 H42B 109.5
H42A C42 H42B 109.5
O6 C42 H42C 109.5
H42A C42 H42C 109.5
H42B C42 H42C 109.5
C1 O1 C7 117.25(9)
C12 O2 C14 116.41(9)
C18 O3 C21 117.61(8)
C25 O4 C28 116.69(8)
C32 O5 C35 116.67(9)
C39 O6 C42 116.30(9)

loop_
_geom_bond_atom_site_label_1
_geom_bond_atom_site_label_2
_geom_bond_distance
C1 O1 1.3682(14)
C1 C6 1.3848(17)
C1 C2 1.3975(17)
C2 C3 1.3849(17)
C2 H2 0.9500
C3 C4 1.3985(17)
C3 H3 0.9500
C4 C5 1.4136(16)
C4 C8 1.4888(16)
C5 C6 1.4043(15)
C5 C15 1.4875(16)
C6 H6 0.9500
C7 O1 1.4273(14)
C7 H7A 0.9800
C7 H7B 0.9800
C7 H7C 0.9800
C8 C9 1.3955(16)
C8 C13 1.4011(16)
C9 C10 1.3891(16)
C9 H9 0.9500
C10 C11 1.3872(18)
C10 H10 0.9500
C11 C12 1.3972(17)
C11 H11 0.9500
C12 O2 1.3677(15)
C12 C13 1.3883(16)
C13 H13 0.9500
C14 O2 1.4312(15)
C14 H14A 0.9800
C14 H14B 0.9800
C14 H14C 0.9800
C15 C16 1.4064(15)
C15 C20 1.4083(15)
C16 C17 1.3774(16)
C16 H16 0.9500
C17 C18 1.3942(16)
C17 H17 0.9500
C18 O3 1.3691(14)
C18 C19 1.3854(16)
C19 C20 1.4029(16)
C19 H19 0.9500
C20 C22 1.4870(15)
C21 O3 1.4220(14)
C21 H21A 0.9800
C21 H21B 0.9800
C21 H21C 0.9800
C22 C23 1.4033(15)
C22 C27 1.4048(16)
C23 C24 1.3750(15)
C23 H23 0.9500
C24 C25 1.3898(16)
C24 H24 0.9500
C25 O4 1.3705(13)
C25 C26 1.3865(15)
C26 C27 1.4045(15)
C26 H26 0.9500
C27 C29 1.4915(14)
C28 O4 1.4310(13)
C28 H28A 0.9800
C28 H28B 0.9800
C28 H28C 0.9800
C29 C34 1.3854(17)
C29 C30 1.4181(16)
C30 C31 1.3964(16)
C30 C36 1.4816(16)
C31 C32 1.3873(17)
C31 H31 0.9500
C32 O5 1.3732(14)
C32 C33 1.3877(17)
C33 C34 1.3868(16)
C33 H33 0.9500
C34 H34 0.9500
C35 O5 1.4261(16)
C35 H35A 0.9800
C35 H35B 0.9800
C35 H35C 0.9800
C36 C37 1.3931(16)
C36 C41 1.4023(15)
C37 C38 1.3870(17)
C37 H37 0.9500
C38 C39 1.3968(16)
C38 H38 0.9500
C39 O6 1.3696(14)
C39 C40 1.3937(17)
C40 C41 1.3849(17)
C40 H40 0.9500
C41 H41 0.9500
C42 O6 1.4321(15)
C42 H42A 0.9800
C42 H42B 0.9800
C42 H42C 0.9800
